data_5000210
loop_
_publ_author_name
'Font, y Tullot J M'

_publ_section_title 'Borax as crystalline chain structure'
_journal_name_full 'Estudios Geologicos (Madrid)'
_journal_page_first 13
_journal_page_last 20
_journal_volume 7
_journal_year 1947
_chemical_formula_structural 'Na2 B4 O7 (H2 O)10'
_chemical_formula_sum 'B4 H20 Na2 O17'
_chemical_name_mineral Borax
_chemical_name_systematic 'Sodium borate hydrate *'
_space_group_IT_number 15
_symmetry_cell_setting monoclinic
_symmetry_Int_Tables_number 15
_symmetry_space_group_name_Hall '-C 2yc'
_symmetry_space_group_name_H-M 'C 1 2/c 1'
_cell_angle_alpha 90
_cell_angle_beta 106.58
_cell_angle_gamma 90
_cell_formula_units_Z 4
_cell_length_a 11.89(4)
_cell_length_b 10.74(3)
_cell_length_c 12.19(4)
_cell_volume 1491.9
_exptl_crystal_density_meas 1.71(1)
_cod_original_formula_sum 'H20 B4 Na2 O17'
_cod_database_code 5000210

loop_
_symmetry_equiv_pos_as_xyz
x,y,z
-x,y,1/2-z
-x,-y,-z
x,-y,1/2+z
1/2+x,1/2+y,z
1/2-x,1/2+y,1/2-z
1/2-x,1/2-y,-z
1/2+x,1/2-y,1/2+z

loop_
_atom_site_label
_atom_site_type_symbol
_atom_site_symmetry_multiplicity
_atom_site_Wyckoff_symbol
_atom_site_fract_x
_atom_site_fract_y
_atom_site_fract_z
_atom_site_occupancy
_atom_site_attached_hydrogens
_atom_site_calc_flag
Na1 Na1+ 8 f 0.15 0.42 -0.043 1. 0 d
B1 B3+ 8 f 0.007 0. 0.15 1. 0 d
B2 B3+ 8 f 0. 0.18 0. 1. 0 d
O1 O2- 8 f 0.011 0.11 0.098 1. 0 d
O2 O2- 8 f 0. 0.3 0. 1. 0 d
O3 O2- 4 e 0. 0. 0.25 1. 0 d
O4 O2- 8 f -0.011 0.11 -0.098 1. 0 d
O5 O2- 8 f 0. 0.5 0.13 1. 2 d
O6 O2- 8 f 0.31 0.33 -0.2 1. 2 d
O7 O2- 8 f 0.31 0.58 -0.087 1. 2 d
O8 O2- 8 f 0.31 0.33 0.053 1. 2 d
O9 O2- 4 e 0. 0.26 0.25 1. 2 d
O10 O2- 4 e 0. -0.26 0.25 1. 2 d
H1 H1+ 8 f -1. -1. -1. 10. 0 dum

loop_
_atom_type_symbol
_atom_type_oxidation_number
Na1+ 1.000
B3+ 3.000
O2- -2.000
H1+ 1.000
